data_4509689
loop_
_publ_author_name
'Chang, Ze'
'Zhang, Ai-Shun'
'Hu, Tong-Liang'
'Bu, Xian-He'

_publ_section_title
;
 ZnIICoordination Poylmers Based on 2,3,6,7-Anthracenetetracarboxylic
 Acid: Synthesis, Structures, and Luminescence Properties
;
_journal_issue 11
_journal_name_full 'Crystal Growth &amp; Design'
_journal_page_first 4840
_journal_paper_doi 10.1021/cg900659r
_journal_volume 9
_journal_year 2009
_chemical_formula_sum 'C20 H21 N4 O6 Zn'
_chemical_formula_weight 478.80
_chemical_name_systematic
; 
 ? 
;
_space_group_IT_number 14
_symmetry_cell_setting monoclinic
_symmetry_space_group_name_Hall '-P 2ybc'
_symmetry_space_group_name_H-M 'P 1 21/c 1'
_atom_sites_solution_hydrogens geom
_atom_sites_solution_primary direct
_atom_sites_solution_secondary difmap
_audit_creation_method SHELXL-97
_cell_angle_alpha 90.00
_cell_angle_beta 126.511(19)
_cell_angle_gamma 90.00
_cell_formula_units_Z 4
_cell_length_a 10.101(2)
_cell_length_b 21.058(4)
_cell_length_c 12.215(5)
_cell_measurement_reflns_used 3796
_cell_measurement_temperature 293(2)
_cell_measurement_theta_max 27.1021
_cell_measurement_theta_min 1.9341
_cell_volume 2088.3(11)
_computing_cell_refinement 'CrystalClear (Rigaku/MSC Inc., 2005)'
_computing_data_collection 'CrystalClear (Rigaku/MSC Inc., 2005)'
_computing_data_reduction 'CrystalClear (Rigaku/MSC Inc., 2005)'
_computing_molecular_graphics 'Bruker SHELXTL'
_computing_publication_material 'Bruker SHELXTL'
_computing_structure_refinement 'SHELXL-97 (Sheldrick, 1997)'
_computing_structure_solution 'SHELXS-97 (Sheldrick, 1990)'
_diffrn_ambient_temperature 293(2)
_diffrn_measured_fraction_theta_full 0.979
_diffrn_measured_fraction_theta_max 0.979
_diffrn_measurement_device_type 'Saturn70 (4x4 bin mode)'
_diffrn_measurement_method dtprofit.ref
_diffrn_radiation_monochromator Confocal
_diffrn_radiation_source 'Rotating Anode'
_diffrn_radiation_type MoK\a
_diffrn_radiation_wavelength 0.71073
_diffrn_reflns_av_R_equivalents 0.0824
_diffrn_reflns_av_sigmaI/netI 0.0883
_diffrn_reflns_limit_h_max 12
_diffrn_reflns_limit_h_min -9
_diffrn_reflns_limit_k_max 26
_diffrn_reflns_limit_k_min -25
_diffrn_reflns_limit_l_max 10
_diffrn_reflns_limit_l_min -15
_diffrn_reflns_number 14024
_diffrn_reflns_theta_full 27.14
_diffrn_reflns_theta_max 27.14
_diffrn_reflns_theta_min 2.29
_diffrn_standards_decay_% none
_diffrn_standards_interval_count none
_diffrn_standards_number none
_exptl_absorpt_coefficient_mu 1.221
_exptl_absorpt_correction_type none
_exptl_crystal_colour red
_exptl_crystal_density_diffrn 1.523
_exptl_crystal_density_method 'not measured'
_exptl_crystal_description block
_exptl_crystal_F_000 988
_exptl_crystal_size_max 0.2
_exptl_crystal_size_mid 0.2
_exptl_crystal_size_min 0.2
_refine_diff_density_max 0.507
_refine_diff_density_min -0.741
_refine_diff_density_rms 0.100
_refine_ls_extinction_method none
_refine_ls_goodness_of_fit_ref 1.018
_refine_ls_hydrogen_treatment constr
_refine_ls_matrix_type full
_refine_ls_number_parameters 284
_refine_ls_number_reflns 4520
_refine_ls_number_restraints 0
_refine_ls_restrained_S_all 1.018
_refine_ls_R_factor_all 0.0720
_refine_ls_R_factor_gt 0.0497
_refine_ls_shift/su_max 0.001
_refine_ls_shift/su_mean 0.000
_refine_ls_structure_factor_coef Fsqd
_refine_ls_weighting_details 'calc w=1/[\s^2^(Fo^2^)+(0.0480P)^2^+0.0000P] where P=(Fo^2^+2Fc^2^)/3'
_refine_ls_weighting_scheme calc
_refine_ls_wR_factor_gt 0.1016
_refine_ls_wR_factor_ref 0.1104
_reflns_number_gt 3480
_reflns_number_total 4520
_reflns_threshold_expression >2sigma(I)
_cod_data_source_file cg900659rsup1.cif
_cod_data_source_block 3
_cod_depositor_comments
;
The following automatic conversions were performed:

'_symmetry_cell_setting' value 'Monoclinic' changed to 'monoclinic'
according to /home/saulius/struct/CIF-dictionaries/cif_core.dic
dictionary named 'cif_core.dic' version 2.4.2 from 2011-04-26.

Automatic conversion script
Id: cif_fix_values 1891 2012-01-12 08:04:46Z andrius 
;
_cod_original_cell_volume 2088.3(10)
_cod_original_sg_symbol_H-M 'P 21/c'
_cod_database_code 4509689

loop_
_symmetry_equiv_pos_as_xyz
'x, y, z'
'-x, y+1/2, -z+1/2'
'-x, -y, -z'
'x, -y-1/2, z-1/2'

loop_
_atom_site_label
_atom_site_type_symbol
_atom_site_fract_x
_atom_site_fract_y
_atom_site_fract_z
_atom_site_U_iso_or_equiv
_atom_site_adp_type
_atom_site_occupancy
_atom_site_symmetry_multiplicity
_atom_site_calc_flag
_atom_site_refinement_flags
C1 C 0.5371(4) 0.87736(12) 0.5754(3) 0.0139(6) Uani 1 1 d .
C2 C 0.6546(3) 0.90309(12) 0.7171(4) 0.0137(7) Uani 1 1 d .
C3 C 0.7464(4) 0.95541(12) 0.7350(4) 0.0146(6) Uani 1 1 d .
H3 H 0.7241 0.9764 0.6588 0.018 Uiso 1 1 calc R
C4 C 0.8737(3) 0.97831(12) 0.8658(3) 0.0133(6) Uani 1 1 d .
C5 C 0.9071(3) 0.94619(12) 0.9838(4) 0.0129(6) Uani 1 1 d .
C6 C 0.8080(3) 0.89224(12) 0.9621(4) 0.0145(7) Uani 1 1 d .
H6 H 0.8275 0.8709 1.0371 0.017 Uiso 1 1 calc R
C7 C 0.6869(3) 0.87135(12) 0.8358(4) 0.0130(6) Uani 1 1 d .
C8 C 0.9693(3) 1.03194(13) 0.8858(4) 0.0147(7) Uani 1 1 d .
H8 H 0.9495 1.0531 0.8106 0.018 Uiso 1 1 calc R
C9 C 0.5760(3) 0.81771(12) 0.8166(3) 0.0128(6) Uani 1 1 d .
C10 C 0.4303(4) 0.90852(13) 0.2350(4) 0.0209(8) Uani 1 1 d .
H10 H 0.3929 0.9222 0.2846 0.025 Uiso 1 1 calc R
C11 C 0.4392(4) 0.95179(13) 0.1552(4) 0.0229(8) Uani 1 1 d .
H11 H 0.4098 0.9940 0.1519 0.027 Uiso 1 1 calc R
C12 C 0.4928(4) 0.93116(13) 0.0799(4) 0.0161(7) Uani 1 1 d .
C13 C 0.5360(4) 0.86849(13) 0.0880(4) 0.0231(8) Uani 1 1 d .
H13 H 0.5712 0.8537 0.0376 0.028 Uiso 1 1 calc R
C14 C 0.5266(4) 0.82777(13) 0.1717(4) 0.0215(8) Uani 1 1 d .
H14 H 0.5581 0.7856 0.1782 0.026 Uiso 1 1 calc R
C15 C 0.2212(4) 0.76680(13) 0.4017(4) 0.0177(7) Uani 1 1 d .
H15 H 0.2998 0.7833 0.4878 0.021 Uiso 1 1 calc R
C16 C -0.0522(6) 0.7270(3) 0.2390(5) 0.0747(19) Uani 1 1 d .
H16A H -0.0121 0.7215 0.1855 0.112 Uiso 1 1 calc R
H16B H -0.1393 0.7579 0.1963 0.112 Uiso 1 1 calc R
H16C H -0.0934 0.6872 0.2458 0.112 Uiso 1 1 calc R
C17 C 0.0477(5) 0.75189(17) 0.4744(4) 0.0326(9) Uani 1 1 d .
H17A H 0.1401 0.7712 0.5559 0.049 Uiso 1 1 calc R
H17B H 0.0316 0.7098 0.4948 0.049 Uiso 1 1 calc R
H17C H -0.0493 0.7768 0.4397 0.049 Uiso 1 1 calc R
C18 C 0.0521(5) 0.90982(17) 0.4348(6) 0.0416(12) Uani 1 1 d .
H18 H 0.1578 0.9107 0.4576 0.050 Uiso 1 1 calc R
C19 C 0.1782(6) 0.9281(2) 0.6764(5) 0.0600(14) Uani 1 1 d .
H19A H 0.2774 0.9277 0.6824 0.090 Uiso 1 1 calc R
H19B H 0.1824 0.8947 0.7319 0.090 Uiso 1 1 calc R
H19C H 0.1682 0.9683 0.7080 0.090 Uiso 1 1 calc R
C20 C -0.1249(5) 0.91861(19) 0.5058(5) 0.0423(11) Uani 1 1 d .
H20A H -0.1452 0.9591 0.5294 0.064 Uiso 1 1 calc R
H20B H -0.1307 0.8858 0.5574 0.064 Uiso 1 1 calc R
H20C H -0.2065 0.9109 0.4103 0.064 Uiso 1 1 calc R
N1 N 0.4733(3) 0.84730(11) 0.2441(3) 0.0161(6) Uani 1 1 d .
N2 N 0.5051(3) 0.97139(11) -0.0087(3) 0.0214(7) Uani 1 1 d .
N3 N 0.0793(3) 0.74850(12) 0.3727(3) 0.0252(7) Uani 1 1 d .
N4 N 0.0375(4) 0.91863(14) 0.5362(4) 0.0328(8) Uani 1 1 d .
O1 O 0.5822(2) 0.82286(9) 0.5581(2) 0.0165(5) Uani 1 1 d .
O2 O 0.4171(3) 0.90812(9) 0.4850(3) 0.0192(5) Uani 1 1 d .
O3 O 0.4353(2) 0.81321(9) 0.7106(3) 0.0180(5) Uani 1 1 d .
O4 O 0.6357(3) 0.77983(8) 0.9180(3) 0.0170(5) Uani 1 1 d .
O5 O 0.2560(3) 0.76311(9) 0.3188(3) 0.0197(5) Uani 1 1 d .
O6 O -0.0613(4) 0.90083(15) 0.3157(4) 0.0520(8) Uani 1 1 d .
Zn1 Zn 0.47737(4) 0.787347(13) 0.37689(4) 0.01280(12) Uani 1 1 d .

loop_
_atom_site_aniso_label
_atom_site_aniso_U_11
_atom_site_aniso_U_22
_atom_site_aniso_U_33
_atom_site_aniso_U_23
_atom_site_aniso_U_13
_atom_site_aniso_U_12
C1 0.0164(15) 0.0140(12) 0.013(2) -0.0033(14) 0.0100(16) -0.0051(12)
C2 0.0142(15) 0.0136(12) 0.014(2) -0.0005(13) 0.0089(16) 0.0012(11)
C3 0.0175(15) 0.0136(12) 0.0136(19) 0.0011(14) 0.0097(16) 0.0003(11)
C4 0.0158(14) 0.0120(12) 0.0133(19) -0.0027(13) 0.0092(16) -0.0013(11)
C5 0.0118(13) 0.0122(12) 0.0130(19) -0.0011(13) 0.0065(15) -0.0012(10)
C6 0.0173(15) 0.0116(12) 0.016(2) 0.0027(13) 0.0111(17) -0.0005(11)
C7 0.0150(14) 0.0105(12) 0.0160(19) -0.0006(14) 0.0107(16) 0.0000(11)
C8 0.0180(15) 0.0124(12) 0.016(2) 0.0016(13) 0.0115(16) -0.0005(11)
C9 0.0159(15) 0.0136(12) 0.0120(19) -0.0046(14) 0.0100(16) -0.0014(11)
C10 0.0282(18) 0.0204(14) 0.023(2) 0.0049(15) 0.0201(19) 0.0051(13)
C11 0.0341(19) 0.0165(13) 0.030(2) 0.0073(16) 0.025(2) 0.0099(13)
C12 0.0183(15) 0.0194(14) 0.0107(19) 0.0023(14) 0.0085(16) -0.0001(12)
C13 0.038(2) 0.0184(14) 0.028(2) -0.0013(16) 0.028(2) -0.0013(13)
C14 0.0296(19) 0.0167(13) 0.028(2) -0.0017(16) 0.022(2) -0.0001(13)
C15 0.0131(15) 0.0184(13) 0.016(2) -0.0029(15) 0.0054(17) -0.0033(11)
C16 0.039(3) 0.154(5) 0.036(3) -0.042(4) 0.025(3) -0.053(3)
C17 0.035(2) 0.0429(19) 0.032(3) -0.007(2) 0.026(2) -0.0117(16)
C18 0.039(2) 0.0349(19) 0.066(4) 0.004(2) 0.040(3) 0.0032(18)
C19 0.046(3) 0.053(3) 0.046(4) -0.007(3) 0.009(3) 0.006(2)
C20 0.035(2) 0.057(2) 0.045(3) 0.002(2) 0.030(3) 0.0021(19)
N1 0.0168(13) 0.0175(11) 0.0171(18) -0.0006(12) 0.0117(14) -0.0014(10)
N2 0.0329(16) 0.0168(10) 0.0250(19) 0.0058(13) 0.0228(17) 0.0038(11)
N3 0.0194(14) 0.0388(15) 0.022(2) -0.0063(15) 0.0145(16) -0.0092(12)
N4 0.0209(16) 0.0387(16) 0.030(2) -0.0016(17) 0.0106(18) 0.0031(13)
O1 0.0167(11) 0.0177(9) 0.0148(14) -0.0055(10) 0.0091(11) -0.0018(8)
O2 0.0192(11) 0.0189(10) 0.0158(15) 0.0012(10) 0.0084(12) 0.0016(9)
O3 0.0148(11) 0.0206(10) 0.0170(15) -0.0027(10) 0.0087(12) -0.0048(8)
O4 0.0233(11) 0.0129(9) 0.0173(14) -0.0019(10) 0.0134(12) -0.0074(8)
O5 0.0166(11) 0.0282(11) 0.0162(15) -0.0049(11) 0.0109(12) -0.0048(9)
O6 0.063(2) 0.063(2) 0.042(2) 0.0007(19) 0.038(2) -0.0017(17)
Zn1 0.01378(18) 0.01151(17) 0.0139(2) 0.00057(16) 0.00863(18) 0.00096(12)

loop_
_atom_type_symbol
_atom_type_description
_atom_type_scat_dispersion_real
_atom_type_scat_dispersion_imag
_atom_type_scat_source
C C 0.0033 0.0016 'International Tables Vol C Tables 4.2.6.8 and 6.1.1.4'
H H 0.0000 0.0000 'International Tables Vol C Tables 4.2.6.8 and 6.1.1.4'
N N 0.0061 0.0033 'International Tables Vol C Tables 4.2.6.8 and 6.1.1.4'
O O 0.0106 0.0060 'International Tables Vol C Tables 4.2.6.8 and 6.1.1.4'
Zn Zn 0.2839 1.4301 'International Tables Vol C Tables 4.2.6.8 and 6.1.1.4'

loop_
_geom_angle_atom_site_label_1
_geom_angle_atom_site_label_2
_geom_angle_atom_site_label_3
_geom_angle
_geom_angle_site_symmetry_1
_geom_angle_site_symmetry_3
O2 C1 O1 125.0(3) . .
O2 C1 C2 121.7(2) . .
O1 C1 C2 113.2(3) . .
C3 C2 C7 118.9(3) . .
C3 C2 C1 118.0(3) . .
C7 C2 C1 122.8(2) . .
C2 C3 C4 122.0(3) . .
C2 C3 H3 119.0 . .
C4 C3 H3 119.0 . .
C8 C4 C3 122.6(3) . .
C8 C4 C5 118.3(3) . .
C3 C4 C5 119.1(2) . .
C8 C5 C6 121.8(3) 3_777 .
C8 C5 C4 120.4(2) 3_777 .
C6 C5 C4 117.8(3) . .
C7 C6 C5 121.9(3) . .
C7 C6 H6 119.0 . .
C5 C6 H6 119.0 . .
C6 C7 C2 120.3(2) . .
C6 C7 C9 120.4(3) . .
C2 C7 C9 119.1(3) . .
C5 C8 C4 121.2(3) 3_777 .
C5 C8 H8 119.4 3_777 .
C4 C8 H8 119.4 . .
O3 C9 O4 123.6(2) . .
O3 C9 C7 120.5(3) . .
O4 C9 C7 115.9(3) . .
N1 C10 C11 122.7(3) . .
N1 C10 H10 118.6 . .
C11 C10 H10 118.6 . .
C10 C11 C12 118.6(3) . .
C10 C11 H11 120.7 . .
C12 C11 H11 120.7 . .
C13 C12 C11 119.0(3) . .
C13 C12 N2 117.1(3) . .
C11 C12 N2 123.9(3) . .
C12 C13 C14 119.5(3) . .
C12 C13 H13 120.3 . .
C14 C13 H13 120.3 . .
N1 C14 C13 121.9(3) . .
N1 C14 H14 119.1 . .
C13 C14 H14 119.1 . .
O5 C15 N3 123.3(3) . .
O5 C15 H15 118.4 . .
N3 C15 H15 118.4 . .
N3 C16 H16A 109.5 . .
N3 C16 H16B 109.5 . .
H16A C16 H16B 109.5 . .
N3 C16 H16C 109.5 . .
H16A C16 H16C 109.5 . .
H16B C16 H16C 109.5 . .
N3 C17 H17A 109.5 . .
N3 C17 H17B 109.5 . .
H17A C17 H17B 109.5 . .
N3 C17 H17C 109.5 . .
H17A C17 H17C 109.5 . .
H17B C17 H17C 109.5 . .
O6 C18 N4 125.6(3) . .
O6 C18 H18 117.2 . .
N4 C18 H18 117.2 . .
N4 C19 H19A 109.5 . .
N4 C19 H19B 109.5 . .
H19A C19 H19B 109.5 . .
N4 C19 H19C 109.5 . .
H19A C19 H19C 109.5 . .
H19B C19 H19C 109.5 . .
N4 C20 H20A 109.5 . .
N4 C20 H20B 109.5 . .
H20A C20 H20B 109.5 . .
N4 C20 H20C 109.5 . .
H20A C20 H20C 109.5 . .
H20B C20 H20C 109.5 . .
C10 N1 C14 118.4(3) . .
C10 N1 Zn1 120.9(2) . .
C14 N1 Zn1 120.54(19) . .
N2 N2 C12 113.0(3) 3_675 .
C15 N3 C16 121.6(3) . .
C15 N3 C17 120.9(3) . .
C16 N3 C17 117.5(3) . .
C18 N4 C19 122.7(3) . .
C18 N4 C20 119.4(4) . .
C19 N4 C20 117.8(4) . .
C1 O1 Zn1 121.2(2) . .
C9 O4 Zn1 110.94(19) . 4_576
C15 O5 Zn1 119.7(2) . .
O1 Zn1 O4 100.17(9) . 4_575
O1 Zn1 O5 104.01(9) . .
O4 Zn1 O5 118.87(8) 4_575 .
O1 Zn1 N1 114.02(10) . .
O4 Zn1 N1 106.14(9) 4_575 .
O5 Zn1 N1 113.15(10) . .

loop_
_geom_bond_atom_site_label_1
_geom_bond_atom_site_label_2
_geom_bond_distance
_geom_bond_site_symmetry_2
C1 O2 1.231(4) .
C1 O1 1.297(3) .
C1 C2 1.502(5) .
C2 C3 1.371(4) .
C2 C7 1.446(4) .
C3 C4 1.412(5) .
C3 H3 0.9300 .
C4 C8 1.410(4) .
C4 C5 1.439(4) .
C5 C8 1.393(5) 3_777
C5 C6 1.431(3) .
C6 C7 1.351(5) .
C6 H6 0.9300 .
C7 C9 1.508(3) .
C8 C5 1.393(5) 3_777
C8 H8 0.9300 .
C9 O3 1.231(4) .
C9 O4 1.283(4) .
C10 N1 1.344(3) .
C10 C11 1.375(4) .
C10 H10 0.9300 .
C11 C12 1.387(4) .
C11 H11 0.9300 .
C12 C13 1.375(4) .
C12 N2 1.437(4) .
C13 C14 1.379(4) .
C13 H13 0.9300 .
C14 N1 1.345(4) .
C14 H14 0.9300 .
C15 O5 1.257(4) .
C15 N3 1.313(3) .
C15 H15 0.9300 .
C16 N3 1.433(6) .
C16 H16A 0.9600 .
C16 H16B 0.9600 .
C16 H16C 0.9600 .
C17 N3 1.457(4) .
C17 H17A 0.9600 .
C17 H17B 0.9600 .
C17 H17C 0.9600 .
C18 O6 1.217(6) .
C18 N4 1.344(6) .
C18 H18 0.9300 .
C19 N4 1.448(6) .
C19 H19A 0.9600 .
C19 H19B 0.9600 .
C19 H19C 0.9600 .
C20 N4 1.451(4) .
C20 H20A 0.9600 .
C20 H20B 0.9600 .
C20 H20C 0.9600 .
N1 Zn1 2.036(3) .
N2 N2 1.239(4) 3_675
O1 Zn1 1.947(2) .
O4 Zn1 1.9634(18) 4_576
O5 Zn1 1.9684(19) .
Zn1 O4 1.9634(18) 4_575

loop_
_geom_torsion_atom_site_label_1
_geom_torsion_atom_site_label_2
_geom_torsion_atom_site_label_3
_geom_torsion_atom_site_label_4
_geom_torsion
_geom_torsion_site_symmetry_1
_geom_torsion_site_symmetry_4
O2 C1 C2 C3 -65.3(3) . .
O1 C1 C2 C3 110.4(3) . .
O2 C1 C2 C7 121.3(3) . .
O1 C1 C2 C7 -63.0(3) . .
C7 C2 C3 C4 1.4(4) . .
C1 C2 C3 C4 -172.2(2) . .
C2 C3 C4 C8 179.9(2) . .
C2 C3 C4 C5 -0.6(4) . .
C8 C4 C5 C8 0.3(4) . 3_777
C3 C4 C5 C8 -179.3(2) . 3_777
C8 C4 C5 C6 179.3(2) . .
C3 C4 C5 C6 -0.2(3) . .
C8 C5 C6 C7 179.3(2) 3_777 .
C4 C5 C6 C7 0.2(4) . .
C5 C6 C7 C2 0.6(4) . .
C5 C6 C7 C9 -175.0(2) . .
C3 C2 C7 C6 -1.4(4) . .
C1 C2 C7 C6 171.9(2) . .
C3 C2 C7 C9 174.2(2) . .
C1 C2 C7 C9 -12.4(4) . .
C3 C4 C8 C5 179.3(2) . 3_777
C5 C4 C8 C5 -0.3(4) . 3_777
C6 C7 C9 O3 153.3(3) . .
C2 C7 C9 O3 -22.3(4) . .
C6 C7 C9 O4 -24.3(3) . .
C2 C7 C9 O4 160.1(2) . .
N1 C10 C11 C12 0.8(5) . .
C10 C11 C12 C13 -0.3(5) . .
C10 C11 C12 N2 179.0(3) . .
C11 C12 C13 C14 -0.7(5) . .
N2 C12 C13 C14 180.0(3) . .
C12 C13 C14 N1 1.3(5) . .
C11 C10 N1 C14 -0.2(5) . .
C11 C10 N1 Zn1 174.4(3) . .
C13 C14 N1 C10 -0.8(5) . .
C13 C14 N1 Zn1 -175.5(3) . .
C13 C12 N2 N2 -167.1(4) . 3_675
C11 C12 N2 N2 13.6(5) . 3_675
O5 C15 N3 C16 -4.7(6) . .
O5 C15 N3 C17 177.9(3) . .
O6 C18 N4 C19 179.0(4) . .
O6 C18 N4 C20 -0.8(6) . .
O2 C1 O1 Zn1 8.0(3) . .
C2 C1 O1 Zn1 -167.52(16) . .
O3 C9 O4 Zn1 2.8(3) . 4_576
C7 C9 O4 Zn1 -179.73(16) . 4_576
N3 C15 O5 Zn1 -176.4(2) . .
C1 O1 Zn1 O4 165.64(17) . 4_575
C1 O1 Zn1 O5 -70.97(19) . .
C1 O1 Zn1 N1 52.73(19) . .
C15 O5 Zn1 O1 -6.9(2) . .
C15 O5 Zn1 O4 103.3(2) . 4_575
C15 O5 Zn1 N1 -131.2(2) . .
C10 N1 Zn1 O1 -45.2(3) . .
C14 N1 Zn1 O1 129.3(2) . .
C10 N1 Zn1 O4 -154.4(2) . 4_575
C14 N1 Zn1 O4 20.1(3) . 4_575
C10 N1 Zn1 O5 73.5(3) . .
C14 N1 Zn1 O5 -112.0(2) . .
